data_2010655
loop_
_publ_author_name
'Kristiansson, Olof'

_publ_section_title
;
 Bis(4-aminopyridine)silver(I) nitrate and
 tris(2,6-diaminopyridine)silver(I) nitrate
;
_journal_issue 2
_journal_name_full 'Acta Crystallographica Section C'
_journal_page_first 165
_journal_page_last 167
_journal_paper_doi 10.1107/S0108270199014432
_journal_volume 56
_journal_year 2000
_chemical_formula_sum 'C15 H21 Ag N10 O3'
_chemical_formula_weight 497.29
_chemical_name_systematic
;
Tris(2,6-diaminopyridine)silver(I)nitrate ?
;
_space_group_IT_number 19
_symmetry_cell_setting orthorhombic
_symmetry_space_group_name_Hall 'P 2ac 2ab'
_symmetry_space_group_name_H-M 'P 21 21 21'
_audit_creation_method SHELXL-97
_cell_angle_alpha 90.00
_cell_angle_beta 90.00
_cell_angle_gamma 90.00
_cell_formula_units_Z 4
_cell_length_a 8.9276(7)
_cell_length_b 11.1291(9)
_cell_length_c 19.7562(15)
_cell_measurement_reflns_used 4447
_cell_measurement_temperature 293(2)
_cell_measurement_theta_max 28.01
_cell_measurement_theta_min 2.06
_cell_volume 1962.9(3)
_computing_cell_refinement 'Bruker SMART and SAINT (1998b)'
_computing_data_collection 'Bruker SMART (1998b)'
_computing_data_reduction 'Bruker SAINT (1998b)'
_computing_molecular_graphics 'Bruker SHELXTL (1998a)'
_computing_publication_material 'Bruker SHELXTL (1998a)'
_computing_structure_refinement 'Bruker SHELXTL (1998a)'
_computing_structure_solution 'Bruker SHELXTL (1998a)'
_diffrn_ambient_temperature 293(2)
_diffrn_measured_fraction_theta_full .965
_diffrn_measured_fraction_theta_max .965
_diffrn_measurement_device_type 'Bruker SMART CCD diffractometer'
_diffrn_measurement_method 'Omega scans'
_diffrn_radiation_monochromator graphite
_diffrn_radiation_source 'fine-focus sealed tube'
_diffrn_radiation_type MoK\a
_diffrn_radiation_wavelength .71073
_diffrn_reflns_av_R_equivalents .0184
_diffrn_reflns_av_sigmaI/netI .0270
_diffrn_reflns_limit_h_max 9
_diffrn_reflns_limit_h_min -11
_diffrn_reflns_limit_k_max 14
_diffrn_reflns_limit_k_min -14
_diffrn_reflns_limit_l_max 23
_diffrn_reflns_limit_l_min -25
_diffrn_reflns_number 11558
_diffrn_reflns_theta_full 28.01
_diffrn_reflns_theta_max 28.01
_diffrn_reflns_theta_min 2.06
_diffrn_standards_decay_%
;
Neglible as determined from a repetition of the first 50 frames
at the end of the experiment
;
_exptl_absorpt_coefficient_mu 1.068
_exptl_absorpt_correction_type none
_exptl_crystal_colour colourless
_exptl_crystal_density_diffrn 1.683
_exptl_crystal_density_method 'not measured'
_exptl_crystal_description block
_exptl_crystal_F_000 1008
_exptl_crystal_size_max .30
_exptl_crystal_size_mid .30
_exptl_crystal_size_min .30
_refine_diff_density_max .931
_refine_diff_density_min -.501
_refine_ls_abs_structure_details 'Flack H D (1983), Acta Cryst. A39, 876-881'
_refine_ls_abs_structure_Flack .017(19)
_refine_ls_extinction_coef .0035(3)
_refine_ls_extinction_method SHELXL
_refine_ls_goodness_of_fit_ref .937
_refine_ls_hydrogen_treatment constr
_refine_ls_matrix_type full
_refine_ls_number_parameters 265
_refine_ls_number_reflns 4447
_refine_ls_number_restraints 0
_refine_ls_restrained_S_all .937
_refine_ls_R_factor_all .0311
_refine_ls_R_factor_gt .0240
_refine_ls_shift/su_max .001
_refine_ls_shift/su_mean .000
_refine_ls_structure_factor_coef Fsqd
_refine_ls_weighting_details 'calc w=1/[\s^2^(Fo^2^)+(0.0280P)^2^] where P=(Fo^2^+2Fc^2^)/3'
_refine_ls_weighting_scheme calc
_refine_ls_wR_factor_ref .0545
_reflns_number_gt 3705
_reflns_number_total 4447
_reflns_threshold_expression >2sigma(I)
_cod_data_source_file os1082.cif
_cod_data_source_block II
_cod_depositor_comments
;
The following automatic conversions were performed:
'_symmetry_cell_setting' value 'Orthorhombic' changed to 'orthorhombic'
according to '/home/saulius/struct/CIF-dictionaries/cif_core.dic'
dictionary named 'cif_core.dic' version 2.4.1 from 2010-06-29.

Automatic conversion script
Id: cif_fix_enum 1527 2010-12-29 10:47:43Z saulius 

The following automatic conversions were performed:

'_symmetry_cell_setting' value 'Orthorhombic' changed to
'orthorhombic' according to
/home/saulius/struct/CIF-dictionaries/cif_core.dic dictionary named
'cif_core.dic' version 2.4.1 from 2010-06-29.

Automatic conversion script
Id: cif_fix_values 1715 2011-07-08 13:25:40Z adriana 
;
_cod_original_sg_symbol_H-M P2(1)2(1)2(1)
_cod_database_code 2010655

loop_
_symmetry_equiv_pos_as_xyz
'x, y, z'
'-x+1/2, -y, z+1/2'
'-x, y+1/2, -z+1/2'
'x+1/2, -y+1/2, -z'

loop_
_atom_site_label
_atom_site_fract_x
_atom_site_fract_y
_atom_site_fract_z
_atom_site_U_iso_or_equiv
_atom_site_adp_type
_atom_site_calc_flag
_atom_site_refinement_flags
_atom_site_occupancy
_atom_site_disorder_assembly
_atom_site_disorder_group
_atom_site_type_symbol
Ag1 .25781(2) .906800(16) .890818(8) .04821(7) Uani d . 1 . . Ag
N1 .20668(19) .69940(17) .92146(9) .0396(5) Uani d . 1 . . N
N2 .0435(3) .6636(2) .83339(13) .0569(7) Uani d . 1 . . N
H2A .0739 .7291 .8149 .068 Uiso calc R 1 . . H
H2B -.0238 .6206 .8137 .068 Uiso calc R 1 . . H
N3 .3762(3) .7418(2) 1.00625(13) .0619(6) Uani d . 1 . . N
H3A .4029 .8041 .9835 .074 Uiso calc R 1 . . H
H3B .4183 .7261 1.0444 .074 Uiso calc R 1 . . H
C1 .2651(3) .6667(2) .98144(11) .0425(5) Uani d . 1 . . C
C2 .2155(3) .5695(2) 1.01815(13) .0537(7) Uani d . 1 . . C
H2 .2517 .5534 1.0613 .064 Uiso calc R 1 . . H
C3 .1083(3) .4961(2) .98760(16) .0583(8) Uani d . 1 . . C
H3 .0739 .4281 1.0101 .070 Uiso calc R 1 . . H
C4 .0542(3) .5229(2) .92576(14) .0509(7) Uani d . 1 . . C
H4 -.0142 .4722 .9047 .061 Uiso calc R 1 . . H
C5 .1020(2) .6276(2) .89383(12) .0391(5) Uani d . 1 . . C
N11 .1056(2) 1.04105(19) .93975(10) .0413(5) Uani d . 1 . . N
N12 .0502(3) 1.1212(3) .83489(14) .0696(9) Uani d . 1 . . N
H12A .1142 1.0723 .8176 .084 Uiso calc R 1 . . H
H12B .0020 1.1702 .8093 .084 Uiso calc R 1 . . H
N13 .1712(3) .9651(3) 1.04435(11) .0719(8) Uani d . 1 . . N
H13A .2302 .9159 1.0240 .086 Uiso calc R 1 . . H
H13B .1645 .9640 1.0878 .086 Uiso calc R 1 . . H
C11 .0898(3) 1.0437(3) 1.00840(14) .0495(7) Uani d . 1 . . C
C12 -.0060(3) 1.1250(3) 1.03973(14) .0604(8) Uani d . 1 . . C
H12 -.0131 1.1272 1.0867 .073 Uiso calc R 1 . . H
C13 -.0893(3) 1.2014(3) 1.00115(18) .0675(9) Uani d . 1 . . C
H13 -.1562 1.2540 1.0217 .081 Uiso calc R 1 . . H
C14 -.0748(3) 1.2008(3) .93232(16) .0594(8) Uani d . 1 . . C
H14 -.1308 1.2529 .9057 .071 Uiso calc R 1 . . H
C15 .0252(3) 1.1209(2) .90300(13) .0477(6) Uani d . 1 . . C
N21 .4794(2) .91718(18) .83581(9) .0373(4) Uani d . 1 . . N
N22 .4608(3) 1.1251(2) .84209(14) .0598(8) Uani d . 1 . . N
H22A .3774 1.1171 .8634 .072 Uiso calc R 1 . . H
H22B .4954 1.1957 .8337 .072 Uiso calc R 1 . . H
N23 .4955(3) .7096(2) .83155(14) .0569(7) Uani d . 1 . . N
H23A .4122 .7053 .8533 .068 Uiso calc R 1 . . H
H23B .5412 .6449 .8196 .068 Uiso calc R 1 . . H
C21 .5550(3) .8186(2) .81608(12) .0412(6) Uani d . 1 . . C
C22 .6914(3) .8252(3) .78223(15) .0569(8) Uani d . 1 . . C
H22 .7425 .7559 .7696 .068 Uiso calc R 1 . . H
C23 .7486(4) .9371(2) .76800(15) .0637(7) Uani d . 1 . . C
H23 .8383 .9438 .7444 .076 Uiso calc R 1 . . H
C24 .6750(3) 1.0383(3) .78819(15) .0588(8) Uani d . 1 . . C
H24 .7149 1.1141 .7799 .071 Uiso calc R 1 . . H
C25 .5385(3) 1.0253(2) .82144(13) .0414(6) Uani d . 1 . . C
N4 -.2330(2) .41597(18) .78434(9) .0437(4) Uani d . 1 . . N
O1 -.3116(3) .3419(2) .81126(12) .0965(9) Uani d . 1 . . O
O2 -.1363(2) .3861(2) .74148(11) .0757(7) Uani d . 1 . . O
O3 -.2468(3) .52299(15) .79814(9) .0618(5) Uani d . 1 . . O

loop_
_atom_site_aniso_label
_atom_site_aniso_U_11
_atom_site_aniso_U_22
_atom_site_aniso_U_33
_atom_site_aniso_U_12
_atom_site_aniso_U_13
_atom_site_aniso_U_23
Ag1 .05157(11) .05046(11) .04259(10) .00398(12) .00858(10) -.00002(8)
N1 .0396(11) .0371(11) .0421(10) -.0036(8) .0045(8) -.0004(8)
N2 .0667(15) .0538(17) .0501(15) -.0138(12) -.0094(12) .0035(12)
N3 .0663(15) .0487(15) .0707(16) -.0084(12) -.0259(13) .0037(12)
C1 .0405(13) .0387(12) .0482(12) .0027(12) -.0006(12) -.0027(9)
C2 .0608(18) .0517(16) .0485(14) .0038(13) -.0019(12) .0097(11)
C3 .0589(17) .0418(17) .074(2) -.0092(13) .0041(15) .0168(14)
C4 .0477(15) .0425(16) .0625(18) -.0118(12) .0030(13) .0018(13)
C5 .0386(11) .0378(13) .0409(13) -.0009(9) .0061(11) -.0025(11)
N11 .0406(11) .0433(12) .0399(12) -.0025(9) -.0003(9) -.0049(9)
N12 .0756(17) .083(2) .0504(16) .0142(16) .0038(13) .0160(16)
N13 .0746(17) .105(2) .0361(14) .0257(16) -.0043(11) -.0005(13)
C11 .0427(14) .0593(17) .0464(15) -.0036(12) -.0043(12) -.0094(13)
C12 .0658(18) .070(2) .0451(16) .0038(16) .0024(13) -.0239(14)
C13 .0631(19) .054(2) .085(2) .0112(15) .0077(17) -.0266(17)
C14 .0639(19) .0444(17) .070(2) .0087(14) -.0059(15) -.0006(14)
C15 .0501(13) .0421(16) .0509(17) -.0094(11) -.0007(12) .0006(11)
N21 .0414(9) .0350(11) .0356(10) -.0005(10) .0012(8) -.0012(9)
N22 .0737(17) .0324(15) .073(2) -.0059(12) .0148(14) -.0080(13)
N23 .0550(14) .0364(14) .0793(18) .0033(11) .0217(13) .0037(12)
C21 .0425(14) .0386(15) .0426(14) .0003(11) -.0014(11) .0017(11)
C22 .0435(15) .0518(18) .076(2) .0074(12) .0146(13) -.0008(15)
C23 .0422(13) .0629(18) .0859(19) -.0066(17) .0182(17) .0092(14)
C24 .0520(17) .0486(17) .076(2) -.0114(14) .0054(14) .0043(15)
C25 .0459(14) .0357(14) .0427(14) -.0012(11) -.0013(11) -.0023(11)
N4 .0526(12) .0428(11) .0357(9) -.0016(14) -.0087(10) .0009(8)
O1 .135(2) .0707(16) .0834(16) -.0463(15) .0098(14) .0215(13)
O2 .0661(13) .0861(18) .0749(15) .0173(12) .0076(11) -.0242(13)
O3 .0741(12) .0378(10) .0736(12) -.0011(13) .0029(13) -.0109(8)

loop_
_atom_type_symbol
_atom_type_description
_atom_type_scat_dispersion_real
_atom_type_scat_dispersion_imag
_atom_type_scat_source
C C .0033 .0016 'International Tables Vol C Tables 4.2.6.8 and 6.1.1.4'
H H .0000 .0000 'International Tables Vol C Tables 4.2.6.8 and 6.1.1.4'
N N .0061 .0033 'International Tables Vol C Tables 4.2.6.8 and 6.1.1.4'
O O .0106 .0060 'International Tables Vol C Tables 4.2.6.8 and 6.1.1.4'
Ag Ag -.8971 1.1015 'International Tables Vol C Tables 4.2.6.8 and 6.1.1.4'

loop_
_geom_angle_atom_site_label_1
_geom_angle_atom_site_label_2
_geom_angle_atom_site_label_3
_geom_angle
_geom_angle_publ_flag
N11 Ag1 N21 134.81(7) y
N11 Ag1 N1 114.35(7) y
N21 Ag1 N1 109.44(7) y
C1 N1 C5 117.8(2) y
C1 N1 Ag1 113.82(15) y
C5 N1 Ag1 126.40(15) y
N1 C5 N2 116.6(2) y
N1 C5 C4 121.7(2) n
N2 C5 C4 121.7(2) n
N1 C1 C2 123.5(2) n
N1 C1 N3 115.2(2) y
C2 C1 N3 121.2(2) n
C24 C23 C22 120.6(3) n
C23 C22 C21 118.1(3) n
C1 C2 C3 116.9(3) n
C23 C24 C25 118.3(3) n
C4 C3 C2 120.5(3) n
C15 N11 C11 117.7(2) n
C15 N11 Ag1 121.89(17) n
C11 N11 Ag1 120.44(17) n
N11 C15 N12 116.3(3) n
N11 C15 C14 122.5(3) n
N12 C15 C14 121.1(3) n
N13 C11 N11 117.2(2) n
N13 C11 C12 121.5(3) n
N11 C11 C12 121.4(3) n
C3 C4 C5 119.1(3) n
C13 C14 C15 118.7(3) n
C12 C13 C14 120.1(3) n
C13 C12 C11 119.5(3) n
C25 N21 C21 118.2(2) n
C25 N21 Ag1 119.39(16) n
C21 N21 Ag1 122.45(16) n
N21 C25 N22 117.6(2) n
N21 C25 C24 122.4(2) n
N22 C25 C24 119.9(2) n
N21 C21 N23 117.8(2) n
N21 C21 C22 122.3(2) n
N23 C21 C22 119.8(2) n
O1 N4 O3 120.4(3) n
O1 N4 O2 121.2(3) n
O3 N4 O2 118.4(2) n

loop_
_geom_bond_atom_site_label_1
_geom_bond_atom_site_label_2
_geom_bond_site_symmetry_2
_geom_bond_distance
_geom_bond_publ_flag
Ag1 N11 . 2.239(2) y
Ag1 N21 . 2.2601(18) y
Ag1 N1 . 2.4295(19) y
N2 C5 . 1.363(3) y
N1 C1 . 1.345(3) y
N1 C5 . 1.345(3) y
C5 C4 . 1.392(3) n
C1 C2 . 1.376(3) n
C1 N3 . 1.386(3) y
C23 C24 . 1.364(4) n
C23 C22 . 1.374(4) n
C22 C21 . 1.392(4) n
C2 C3 . 1.396(4) n
C24 C25 . 1.392(4) n
C3 C4 . 1.347(4) n
N11 C15 . 1.354(3) n
N11 C11 . 1.364(3) n
N13 C11 . 1.341(4) n
C15 N12 . 1.364(3) n
C15 C14 . 1.386(4) n
C11 C12 . 1.390(4) n
C14 C13 . 1.366(4) n
C13 C12 . 1.363(4) n
N21 C25 . 1.345(3) n
N21 C21 . 1.346(3) n
C25 N22 . 1.371(4) n
N23 C21 . 1.359(3) n
O3 N4 . 1.228(2) n
N4 O1 . 1.206(3) n
N4 O2 . 1.254(3) n

loop_
_geom_hbond_atom_site_label_D
_geom_hbond_atom_site_label_H
_geom_hbond_atom_site_label_A
_geom_hbond_site_symmetry_A
_geom_hbond_distance_DH
_geom_hbond_distance_HA
_geom_hbond_distance_DA
_geom_hbond_angle_DHA
N2 H2A O2 3_556 .86 2.15 3.002(3) 173.4
N2 H2B O3 . .86 2.29 3.106(3) 158.7
N13 H13A N3 . .86 2.36 3.177(4) 158.5
N13 H13B O3 4_567 .86 2.39 3.199(3) 156.2
N12 H12A O2 3_556 .86 2.39 3.116(4) 143.0
N12 H12A O3 3_556 .86 2.63 3.344(4) 140.9
N23 H23A N1 . .86 2.28 3.133(3) 173.5
N23 H23B O3 1_655 .86 2.37 3.169(3) 155.2
N22 H22B O1 1_665 .86 2.41 3.213(4) 155.3
